data_1513052
loop_
_publ_author_name
'Ivanova, Bojidarka'
'Spiteller, Michael'

_publ_section_title
;
 Salts of aromatic amines: Crystal structures, spectroscopic and
 non-linear optical properties
;
_journal_name_full 'Spectrochimica Acta Part A'
_journal_page_first 849
_journal_paper_doi 10.1016/j.saa.2010.08.017
_journal_volume 77
_journal_year 2010
_chemical_absolute_configuration rmad
_chemical_formula_moiety 'C10 H16 N O, 0.5(C4 O4)'
_chemical_formula_sum 'C12 H16 N O3'
_chemical_formula_weight 222.26
_space_group_IT_number 20
_symmetry_cell_setting orthorhombic
_symmetry_space_group_name_Hall 'C 2c 2'
_symmetry_space_group_name_H-M 'C 2 2 21'
_atom_sites_solution_hydrogens geom
_atom_sites_solution_primary direct
_atom_sites_solution_secondary difmap
_audit_creation_method SHELXL-97
_cell_angle_alpha 90.00
_cell_angle_beta 90.00
_cell_angle_gamma 90.00
_cell_formula_units_Z 8
_cell_length_a 5.6469(11)
_cell_length_b 14.472(3)
_cell_length_c 28.247(6)
_cell_measurement_temperature 198(2)
_cell_volume 2308.4(8)
_computing_cell_refinement 'Bruker SAINT'
_computing_data_collection 'Bruker GIS'
_computing_data_reduction 'Bruker SAINT'
_computing_molecular_graphics 'Bruker APEX2'
_computing_structure_refinement 'SHELXL-97 (Sheldrick, 2008)'
_computing_structure_solution 'SHELXS-97 (Sheldrick, 2008)'
_diffrn_ambient_temperature 198(2)
_diffrn_measured_fraction_theta_full 0.998
_diffrn_measured_fraction_theta_max 0.998
_diffrn_measurement_device_type 'Bruker SMART X2S'
_diffrn_measurement_method '\w scans'
_diffrn_radiation_monochromator 'doubly curved silicon crystal'
_diffrn_radiation_source 'micro-focus sealed tube'
_diffrn_radiation_type MoK\a
_diffrn_radiation_wavelength 0.71073
_diffrn_reflns_av_R_equivalents 0.0582
_diffrn_reflns_av_sigmaI/netI 0.0339
_diffrn_reflns_limit_h_max 6
_diffrn_reflns_limit_h_min -6
_diffrn_reflns_limit_k_max 17
_diffrn_reflns_limit_k_min -17
_diffrn_reflns_limit_l_max 33
_diffrn_reflns_limit_l_min -33
_diffrn_reflns_number 10879
_diffrn_reflns_theta_full 25.16
_diffrn_reflns_theta_max 25.16
_diffrn_reflns_theta_min 1.44
_exptl_absorpt_coefficient_mu 0.092
_exptl_absorpt_correction_T_max 0.9918
_exptl_absorpt_correction_T_min 0.9881
_exptl_absorpt_correction_type multi-scan
_exptl_crystal_colour colorless
_exptl_crystal_density_diffrn 1.279
_exptl_crystal_density_method 'not measured'
_exptl_crystal_description plate
_exptl_crystal_F_000 952
_exptl_crystal_size_max 0.14
_exptl_crystal_size_mid 0.11
_exptl_crystal_size_min 0.09
_refine_diff_density_max 0.239
_refine_diff_density_min -0.166
_refine_diff_density_rms 0.052
_refine_ls_abs_structure_details 'Flack H D (1983), Acta Cryst. A39, 876-881'
_refine_ls_abs_structure_Flack 1.0(16)
_refine_ls_extinction_method none
_refine_ls_goodness_of_fit_ref 0.984
_refine_ls_hydrogen_treatment constr
_refine_ls_matrix_type full
_refine_ls_number_parameters 150
_refine_ls_number_reflns 2068
_refine_ls_number_restraints 0
_refine_ls_restrained_S_all 0.984
_refine_ls_R_factor_all 0.0463
_refine_ls_R_factor_gt 0.0390
_refine_ls_shift/su_max 0.009
_refine_ls_shift/su_mean 0.000
_refine_ls_structure_factor_coef Fsqd
_refine_ls_weighting_details 'calc w=1/[\s^2^(Fo^2^)+(0.1000P)^2^+0.0000P] where P=(Fo^2^+2Fc^2^)/3'
_refine_ls_weighting_scheme calc
_refine_ls_wR_factor_gt 0.1120
_refine_ls_wR_factor_ref 0.1246
_reflns_number_gt 1884
_reflns_number_total 2068
_reflns_threshold_expression >2sigma(I)
_cod_data_source_file Struct-150.cif
_cod_data_source_block bi150a
_cod_depositor_comments
;
The following automatic conversions were performed:

'_symmetry_cell_setting' value 'Orthorhombic' changed to
'orthorhombic' according to the built-in table from CIF Core
dictionary named 'cif_core.dic' version 2.4.1 from 2010-06-29.

Automatic conversion script
Id: cif_fix_values 1891 2012-01-12 08:04:46Z andrius 
;
_cod_original_cell_volume 2308.3(8)
_cod_database_code 1513052

loop_
_symmetry_equiv_pos_as_xyz
'x, y, z'
'-x, -y, z+1/2'
'-x, y, -z+1/2'
'x, -y, -z'
'x+1/2, y+1/2, z'
'-x+1/2, -y+1/2, z+1/2'
'-x+1/2, y+1/2, -z+1/2'
'x+1/2, -y+1/2, -z'

loop_
_atom_site_label
_atom_site_type_symbol
_atom_site_fract_x
_atom_site_fract_y
_atom_site_fract_z
_atom_site_U_iso_or_equiv
_atom_site_adp_type
_atom_site_occupancy
_atom_site_symmetry_multiplicity
_atom_site_calc_flag
_atom_site_refinement_flags
O4 O 0.0000 0.00937(14) 0.2500 0.0407(5) Uani 1 2 d S
O3 O 0.0000 -0.30577(14) 0.2500 0.0439(6) Uani 1 2 d S
C13 C 0.0000 -0.07620(19) 0.2500 0.0290(6) Uani 1 2 d S
O2 O 0.1533(3) -0.15092(12) 0.17547(5) 0.0462(4) Uani 1 1 d .
C12 C 0.0000 -0.21873(19) 0.2500 0.0312(6) Uani 1 2 d S
C11 C 0.0689(4) -0.14906(15) 0.21611(6) 0.0315(5) Uani 1 1 d .
O1 O 0.1069(3) 0.18789(12) 0.34306(6) 0.0445(4) Uani 1 1 d .
H1 H 0.1878 0.2334 0.3342 0.067 Uiso 1 1 calc R
N1 N -0.3191(3) 0.08988(12) 0.32052(6) 0.0337(4) Uani 1 1 d .
H2 H -0.3644 0.1352 0.2995 0.040 Uiso 1 1 calc R
H3 H -0.1820 0.0637 0.3091 0.040 Uiso 1 1 calc R
C10 C -0.2679(4) 0.13369(15) 0.36730(7) 0.0336(5) Uani 1 1 d .
H4 H -0.4218 0.1545 0.3812 0.040 Uiso 1 1 calc R
C9 C -0.2733(4) 0.33825(15) 0.41601(8) 0.0381(5) Uani 1 1 d .
H9 H -0.4058 0.3450 0.3956 0.046 Uiso 1 1 calc R
C8 C -0.1143(4) 0.21883(14) 0.35972(7) 0.0330(5) Uani 1 1 d .
H8 H -0.1889 0.2576 0.3345 0.040 Uiso 1 1 calc R
C7 C -0.2596(5) 0.38969(16) 0.45719(8) 0.0456(6) Uani 1 1 d .
H5 H -0.3833 0.4315 0.4651 0.055 Uiso 1 1 calc R
C6 C -0.1592(6) 0.06338(16) 0.40078(8) 0.0473(6) Uani 1 1 d .
H6 H -0.2735 0.0138 0.4069 0.071 Uiso 1 1 calc R
H10 H -0.1179 0.0937 0.4307 0.071 Uiso 1 1 calc R
H11 H -0.0162 0.0373 0.3864 0.071 Uiso 1 1 calc R
C5 C -0.0942(4) 0.27687(14) 0.40448(7) 0.0322(5) Uani 1 1 d .
C4 C 0.0980(4) 0.26907(17) 0.43432(8) 0.0399(5) Uani 1 1 d .
H12 H 0.2231 0.2279 0.4265 0.048 Uiso 1 1 calc R
C3 C -0.5067(5) 0.01786(16) 0.32206(10) 0.0466(6) Uani 1 1 d .
H13 H -0.4467 -0.0367 0.3387 0.070 Uiso 1 1 calc R
H14 H -0.5514 0.0008 0.2897 0.070 Uiso 1 1 calc R
H15 H -0.6455 0.0421 0.3388 0.070 Uiso 1 1 calc R
C2 C 0.1106(5) 0.32024(17) 0.47536(8) 0.0459(6) Uani 1 1 d .
H16 H 0.2433 0.3137 0.4958 0.055 Uiso 1 1 calc R
C1 C -0.0672(5) 0.38056(16) 0.48686(8) 0.0456(6) Uani 1 1 d .
H17 H -0.0580 0.4159 0.5151 0.055 Uiso 1 1 calc R

loop_
_atom_site_aniso_label
_atom_site_aniso_U_11
_atom_site_aniso_U_22
_atom_site_aniso_U_33
_atom_site_aniso_U_23
_atom_site_aniso_U_13
_atom_site_aniso_U_12
O4 0.0463(13) 0.0213(10) 0.0544(13) 0.000 0.0044(11) 0.000
O3 0.0687(16) 0.0221(11) 0.0409(11) 0.000 -0.0052(12) 0.000
C13 0.0279(14) 0.0226(14) 0.0366(15) 0.000 -0.0030(12) 0.000
O2 0.0559(10) 0.0468(10) 0.0360(8) 0.0013(7) 0.0107(7) -0.0035(9)
C12 0.0384(16) 0.0224(14) 0.0327(14) 0.000 -0.0026(12) 0.000
C11 0.0332(11) 0.0289(10) 0.0323(9) -0.0001(8) 0.0004(8) -0.0039(9)
O1 0.0427(10) 0.0409(9) 0.0498(8) -0.0037(7) 0.0166(8) 0.0043(7)
N1 0.0349(10) 0.0285(9) 0.0378(9) -0.0014(7) 0.0007(8) 0.0052(8)
C10 0.0398(12) 0.0300(11) 0.0310(10) -0.0024(8) 0.0064(9) 0.0040(9)
C9 0.0391(13) 0.0320(12) 0.0430(11) -0.0018(9) -0.0044(9) 0.0071(10)
C8 0.0392(12) 0.0273(10) 0.0323(9) 0.0006(8) 0.0039(9) 0.0042(9)
C7 0.0569(15) 0.0304(12) 0.0495(14) -0.0075(10) 0.0004(11) 0.0121(11)
C6 0.0651(16) 0.0374(12) 0.0394(11) 0.0064(10) -0.0028(11) -0.0024(13)
C5 0.0366(11) 0.0247(10) 0.0354(10) 0.0022(8) 0.0032(9) 0.0011(9)
C4 0.0350(12) 0.0398(12) 0.0447(11) -0.0009(9) -0.0012(10) 0.0043(10)
C3 0.0425(13) 0.0340(13) 0.0632(15) -0.0062(11) -0.0031(11) -0.0023(11)
C2 0.0441(13) 0.0458(13) 0.0478(12) -0.0032(10) -0.0107(12) -0.0027(12)
C1 0.0636(16) 0.0320(12) 0.0413(11) -0.0056(9) -0.0040(12) -0.0044(11)

loop_
_atom_type_symbol
_atom_type_description
_atom_type_scat_dispersion_real
_atom_type_scat_dispersion_imag
_atom_type_scat_source
C C 0.0033 0.0016 'International Tables Vol C Tables 4.2.6.8 and 6.1.1.4'
H H 0.0000 0.0000 'International Tables Vol C Tables 4.2.6.8 and 6.1.1.4'
N N 0.0061 0.0033 'International Tables Vol C Tables 4.2.6.8 and 6.1.1.4'
O O 0.0106 0.0060 'International Tables Vol C Tables 4.2.6.8 and 6.1.1.4'

loop_
_geom_angle_atom_site_label_1
_geom_angle_atom_site_label_2
_geom_angle_atom_site_label_3
_geom_angle
_geom_angle_site_symmetry_1
_geom_angle_site_symmetry_3
O4 C13 C11 135.58(11) . .
O4 C13 C11 135.58(11) . 3
C11 C13 C11 88.8(2) . 3
O3 C12 C11 134.30(11) . 3
O3 C12 C11 134.30(11) . .
C11 C12 C11 91.4(2) 3 .
O2 C11 C12 134.5(2) . .
O2 C11 C13 135.7(2) . .
C12 C11 C13 89.88(15) . .
C3 N1 C10 114.18(17) . .
N1 C10 C6 110.16(17) . .
N1 C10 C8 109.24(16) . .
C6 C10 C8 113.56(19) . .
C7 C9 C5 120.2(2) . .
O1 C8 C5 112.78(18) . .
O1 C8 C10 107.17(16) . .
C5 C8 C10 111.85(16) . .
C1 C7 C9 120.2(2) . .
C4 C5 C9 118.9(2) . .
C4 C5 C8 121.4(2) . .
C9 C5 C8 119.67(19) . .
C2 C4 C5 120.8(2) . .
C1 C2 C4 120.3(2) . .
C2 C1 C7 119.7(2) . .

loop_
_geom_bond_atom_site_label_1
_geom_bond_atom_site_label_2
_geom_bond_distance
_geom_bond_site_symmetry_2
O4 C13 1.238(4) .
O3 C12 1.260(3) .
C13 C11 1.476(3) .
C13 C11 1.476(3) 3
O2 C11 1.243(2) .
C12 C11 1.444(3) 3
C12 C11 1.444(3) .
O1 C8 1.408(3) .
N1 C3 1.486(3) .
N1 C10 1.494(3) .
C10 C6 1.519(3) .
C10 C8 1.522(3) .
C9 C7 1.383(3) .
C9 C5 1.385(3) .
C8 C5 1.522(3) .
C7 C1 1.378(4) .
C5 C4 1.379(3) .
C4 C2 1.377(3) .
C2 C1 1.370(4) .
